data_4067071
loop_
_publ_author_name
'Singh, Pradhumn'
'Singh, Ajai K.'

_publ_section_title
;
 Transfer Hydrogenation of Ketones and Catalytic Oxidation of Alcohols
 with Half-Sandwich Complexes of Ruthenium(II) Designed Using Benzene and
 Tridentate (S, N, E) Type Ligands (E = S, Se, Te)
;
_journal_issue 23
_journal_name_full Organometallics
_journal_page_first 6433
_journal_paper_doi 10.1021/om100807b
_journal_volume 29
_journal_year 2010
_chemical_formula_moiety 'C22 H25 N Ru S2, F6 P, Cl, O'
_chemical_formula_sum 'C22 H25 Cl F6 N O P Ru S2'
_chemical_formula_weight 665.06
_chemical_name_systematic
; 
 ? 
;
_space_group_IT_number 2
_symmetry_cell_setting triclinic
_symmetry_space_group_name_Hall '-P 1'
_symmetry_space_group_name_H-M 'P -1'
_atom_sites_solution_hydrogens geom
_atom_sites_solution_primary direct
_atom_sites_solution_secondary difmap
_audit_creation_method SHELXL-97
_cell_angle_alpha 78.704(8)
_cell_angle_beta 83.444(8)
_cell_angle_gamma 63.762(7)
_cell_formula_units_Z 2
_cell_length_a 9.753(4)
_cell_length_b 11.004(5)
_cell_length_c 14.276(6)
_cell_measurement_reflns_used 4020
_cell_measurement_temperature 298(2)
_cell_measurement_theta_max 24.45
_cell_measurement_theta_min 2.35
_cell_volume 1347.0(10)
_computing_cell_refinement 'Bruker SMART'
_computing_data_collection 'Bruker SMART'
_computing_data_reduction 'Bruker SAINT'
_computing_molecular_graphics 'Bruker SHELXTL'
_computing_publication_material 'Bruker SHELXTL'
_computing_structure_refinement 'SHELXL-97 (Sheldrick, 1997)'
_computing_structure_solution 'SHELXS-97 (Sheldrick, 1990)'
_diffrn_ambient_temperature 298(2)
_diffrn_measured_fraction_theta_full 0.998
_diffrn_measured_fraction_theta_max 0.998
_diffrn_measurement_device_type 'CCD area detector'
_diffrn_measurement_method 'phi and omega scans'
_diffrn_radiation_monochromator graphite
_diffrn_radiation_source 'fine-focus sealed tube'
_diffrn_radiation_type MoK\a
_diffrn_radiation_wavelength 0.71073
_diffrn_reflns_av_R_equivalents 0.0488
_diffrn_reflns_av_sigmaI/netI 0.1504
_diffrn_reflns_limit_h_max 11
_diffrn_reflns_limit_h_min -11
_diffrn_reflns_limit_k_max 13
_diffrn_reflns_limit_k_min -13
_diffrn_reflns_limit_l_max 16
_diffrn_reflns_limit_l_min -16
_diffrn_reflns_number 14523
_diffrn_reflns_theta_full 25.00
_diffrn_reflns_theta_max 25.00
_diffrn_reflns_theta_min 2.33
_exptl_absorpt_coefficient_mu 0.953
_exptl_absorpt_correction_T_max 0.854
_exptl_absorpt_correction_T_min 0.777
_exptl_absorpt_correction_type multi-scan
_exptl_absorpt_process_details '(SADABS; Sheldrick, 1996)'
_exptl_crystal_colour yellow
_exptl_crystal_density_diffrn 1.640
_exptl_crystal_density_meas 1.640
_exptl_crystal_density_method 'not measured'
_exptl_crystal_description block
_exptl_crystal_F_000 668.0
_exptl_crystal_size_max 0.465
_exptl_crystal_size_mid 0.217
_exptl_crystal_size_min 0.169
_platon_squeeze_details
;
;
_refine_diff_density_max 0.473
_refine_diff_density_min -0.599
_refine_diff_density_rms 0.069
_refine_ls_extinction_method none
_refine_ls_goodness_of_fit_ref 1.149
_refine_ls_hydrogen_treatment none
_refine_ls_matrix_type full
_refine_ls_number_parameters 318
_refine_ls_number_reflns 4744
_refine_ls_number_restraints 0
_refine_ls_restrained_S_all 1.149
_refine_ls_R_factor_all 0.1093
_refine_ls_R_factor_gt 0.0535
_refine_ls_shift/su_max 0.001
_refine_ls_shift/su_mean 0.000
_refine_ls_structure_factor_coef Fsqd
_refine_ls_weighting_details 'calc w=1/[\s^2^(Fo^2^)+(0.0243P)^2^+0.0000P] where P=(Fo^2^+2Fc^2^)/3'
_refine_ls_weighting_scheme calc
_refine_ls_wR_factor_gt 0.0933
_refine_ls_wR_factor_ref 0.1114
_reflns_number_gt 2776
_reflns_number_total 4744
_reflns_threshold_expression >2sigma(I)
_cod_data_source_file om100807b_si_003.cif
_cod_data_source_block Complex_4
_cod_database_code 4067071

loop_
_symmetry_equiv_pos_as_xyz
'x, y, z'
'-x, -y, -z'

loop_
_atom_site_label
_atom_site_type_symbol
_atom_site_fract_x
_atom_site_fract_y
_atom_site_fract_z
_atom_site_U_iso_or_equiv
_atom_site_adp_type
_atom_site_occupancy
_atom_site_symmetry_multiplicity
_atom_site_calc_flag
_atom_site_refinement_flags
Ru1 Ru -0.00366(7) 0.76994(9) 0.73457(4) 0.0385(3) Uani 1 1 d .
S1 S 0.0814(2) 0.5962(3) 0.87081(12) 0.0444(6) Uani 1 1 d .
S2 S -0.0420(2) 0.6187(3) 0.65328(13) 0.0502(7) Uani 1 1 d .
N1 N 0.2308(6) 0.6745(9) 0.6892(4) 0.043(2) Uani 1 1 d .
H1A H 0.2545 0.7455 0.6575 0.052 Uiso 1 1 calc R
C1 C -0.1442(9) 0.5132(12) 0.8797(5) 0.051(3) Uani 1 1 d .
H1 H -0.2106 0.6084 0.8744 0.061 Uiso 1 1 calc R
C2 C -0.2042(11) 0.4207(15) 0.8898(6) 0.062(3) Uani 1 1 d .
H2 H -0.3118 0.4521 0.8893 0.074 Uiso 1 1 calc R
C3 C -0.1108(12) 0.2830(15) 0.9007(6) 0.063(3) Uani 1 1 d .
H3 H -0.1539 0.2192 0.9083 0.075 Uiso 1 1 calc R
C4 C 0.0457(11) 0.2365(13) 0.9008(5) 0.057(3) Uani 1 1 d .
H4 H 0.1103 0.1407 0.9097 0.068 Uiso 1 1 calc R
C5 C 0.1080(10) 0.3291(12) 0.8880(6) 0.049(3) Uani 1 1 d .
H5 H 0.2160 0.2967 0.8866 0.059 Uiso 1 1 calc R
C6 C 0.0147(9) 0.4697(12) 0.8770(5) 0.042(2) Uani 1 1 d .
C7 C 0.2841(9) 0.5108(14) 0.8428(5) 0.061(3) Uani 1 1 d .
H7A H 0.3427 0.4784 0.9020 0.073 Uiso 1 1 calc R
H7B H 0.3065 0.4304 0.8122 0.073 Uiso 1 1 calc R
C8 C 0.3290(9) 0.6120(13) 0.7759(5) 0.050(3) Uani 1 1 d .
H8A H 0.4376 0.5649 0.7552 0.060 Uiso 1 1 calc R
H8B H 0.3188 0.6858 0.8101 0.060 Uiso 1 1 calc R
C9 C 0.2815(9) 0.5709(13) 0.6220(6) 0.057(3) Uani 1 1 d .
H9A H 0.3906 0.5453 0.6036 0.068 Uiso 1 1 calc R
H9B H 0.2730 0.4871 0.6563 0.068 Uiso 1 1 calc R
C10 C 0.1921(10) 0.6211(13) 0.5346(5) 0.055(3) Uani 1 1 d G
C11 C 0.2586(11) 0.6497(14) 0.4459(6) 0.063(3) Uani 1 1 d G
H11 H 0.3593 0.6437 0.4422 0.076 Uiso 1 1 calc R
C12 C 0.1770(13) 0.6870(14) 0.3634(6) 0.070(3) Uani 1 1 d .
H12 H 0.2258 0.6989 0.3031 0.084 Uiso 1 1 calc R
C13 C 0.0297(13) 0.7068(14) 0.3669(6) 0.075(4) Uani 1 1 d .
H13 H -0.0247 0.7343 0.3096 0.090 Uiso 1 1 calc R
C14 C -0.0418(12) 0.6868(14) 0.4542(6) 0.067(3) Uani 1 1 d .
H14 H -0.1445 0.6980 0.4575 0.080 Uiso 1 1 calc R
C15 C 0.0379(10) 0.6509(14) 0.5352(5) 0.065(4) Uani 1 1 d .
C16 C -0.2437(10) 0.6775(14) 0.6320(7) 0.068(3) Uani 1 1 d .
H16A H -0.2549 0.6189 0.5927 0.102 Uiso 1 1 calc R
H16B H -0.2856 0.7726 0.5987 0.102 Uiso 1 1 calc R
H16C H -0.2993 0.6725 0.6933 0.102 Uiso 1 1 calc R
C17 C -0.1740(11) 0.9553(16) 0.6535(6) 0.072(4) Uani 1 1 d .
H17 H -0.2190 0.9708 0.5941 0.086 Uiso 1 1 calc R
C18 C -0.0389(10) 0.9668(15) 0.6534(6) 0.069(4) Uani 1 1 d .
H18 H 0.0104 0.9855 0.5947 0.083 Uiso 1 1 calc R
C19 C 0.0253(10) 0.9509(13) 0.7406(6) 0.058(3) Uani 1 1 d .
H19 H 0.1186 0.9583 0.7413 0.069 Uiso 1 1 calc R
C20 C -0.0460(10) 0.9249(13) 0.8231(6) 0.055(3) Uani 1 1 d .
H20 H -0.0046 0.9179 0.8820 0.066 Uiso 1 1 calc R
C21 C -0.1838(10) 0.9074(13) 0.8236(6) 0.062(3) Uani 1 1 d .
H21 H -0.2314 0.8861 0.8823 0.074 Uiso 1 1 calc R
C22 C -0.2467(10) 0.9222(13) 0.7368(6) 0.055(3) Uani 1 1 d .
H22 H -0.3367 0.9098 0.7348 0.066 Uiso 1 1 calc R
P1 P 0.5674(3) 0.1644(4) 0.06094(18) 0.0537(8) Uani 1 1 d .
F1 F 0.6444(6) 0.1186(10) -0.0360(4) 0.096(3) Uani 1 1 d .
F2 F 0.4039(5) 0.2093(9) 0.0214(4) 0.082(2) Uani 1 1 d .
F3 F 0.5554(7) 0.3144(10) 0.0242(4) 0.092(3) Uani 1 1 d .
F4 F 0.4889(6) 0.2112(9) 0.1599(4) 0.083(3) Uani 1 1 d .
F5 F 0.7313(6) 0.1195(9) 0.1015(4) 0.095(3) Uani 1 1 d .
F6 F 0.5769(7) 0.0155(9) 0.1018(5) 0.095(2) Uani 1 1 d .
Cl1 Cl 0.3496(3) 0.8888(5) 0.57809(17) 0.0908(11) Uani 1 1 d .
O2 O 0.4893(13) 0.7553(17) 0.2442(7) 0.185(6) Uani 1 1 d .

loop_
_atom_site_aniso_label
_atom_site_aniso_U_11
_atom_site_aniso_U_22
_atom_site_aniso_U_33
_atom_site_aniso_U_23
_atom_site_aniso_U_13
_atom_site_aniso_U_12
Ru1 0.0328(4) 0.0499(7) 0.0305(3) -0.0047(4) -0.0062(3) -0.0151(4)
S1 0.0414(11) 0.0530(19) 0.0331(10) -0.0029(11) -0.0074(8) -0.0155(13)
S2 0.0558(13) 0.054(2) 0.0430(11) -0.0065(12) -0.0154(10) -0.0231(14)
N1 0.029(3) 0.050(6) 0.045(4) -0.013(4) -0.002(3) -0.010(4)
C1 0.047(5) 0.041(7) 0.050(5) -0.003(5) -0.005(4) -0.007(5)
C2 0.048(6) 0.084(11) 0.050(5) -0.005(7) -0.003(4) -0.028(7)
C3 0.080(7) 0.076(11) 0.041(5) 0.001(6) -0.014(5) -0.044(8)
C4 0.066(6) 0.049(8) 0.047(5) -0.007(5) -0.002(4) -0.019(6)
C5 0.050(5) 0.044(8) 0.046(5) -0.003(5) -0.001(4) -0.015(6)
C6 0.039(5) 0.048(8) 0.035(4) -0.011(5) -0.005(4) -0.011(5)
C7 0.044(5) 0.083(11) 0.045(5) -0.001(6) -0.014(4) -0.019(6)
C8 0.035(4) 0.066(9) 0.042(4) -0.005(5) -0.012(4) -0.015(5)
C9 0.042(5) 0.054(9) 0.052(5) -0.016(6) -0.003(4) 0.002(6)
C10 0.048(5) 0.066(9) 0.037(4) -0.020(5) 0.003(4) -0.009(6)
C11 0.073(7) 0.048(9) 0.052(5) -0.013(6) 0.000(5) -0.010(7)
C12 0.097(8) 0.062(10) 0.034(5) -0.008(5) 0.011(5) -0.022(8)
C13 0.112(9) 0.060(10) 0.037(5) -0.011(6) -0.019(5) -0.018(8)
C14 0.090(7) 0.078(11) 0.042(5) 0.001(6) -0.022(5) -0.044(8)
C15 0.064(6) 0.094(12) 0.034(4) -0.032(6) 0.007(4) -0.025(7)
C16 0.066(6) 0.084(11) 0.068(6) -0.008(7) -0.022(5) -0.042(7)
C17 0.063(6) 0.096(12) 0.058(6) -0.005(7) -0.020(5) -0.035(8)
C18 0.055(6) 0.097(13) 0.046(5) -0.008(6) 0.004(4) -0.028(7)
C19 0.047(5) 0.063(10) 0.057(5) -0.006(6) -0.002(4) -0.019(6)
C20 0.052(5) 0.066(9) 0.045(5) -0.004(5) -0.011(4) -0.024(6)
C21 0.064(6) 0.050(9) 0.055(5) -0.011(6) 0.008(5) -0.011(7)
C22 0.041(5) 0.056(9) 0.056(5) -0.006(6) -0.005(4) -0.010(5)
P1 0.0401(13) 0.064(3) 0.0592(15) -0.0148(16) -0.0094(11) -0.0206(16)
F1 0.079(4) 0.136(10) 0.087(4) -0.067(6) 0.024(3) -0.047(6)
F2 0.051(3) 0.104(7) 0.092(4) -0.022(4) -0.023(3) -0.027(4)
F3 0.090(4) 0.104(8) 0.092(4) -0.002(5) -0.002(3) -0.056(6)
F4 0.079(4) 0.115(8) 0.060(3) -0.023(4) 0.003(3) -0.043(5)
F5 0.050(3) 0.109(8) 0.125(4) -0.036(5) -0.032(3) -0.021(4)
F6 0.088(4) 0.071(7) 0.136(5) -0.007(5) -0.021(4) -0.042(5)
Cl1 0.0835(19) 0.117(4) 0.0711(14) 0.0195(18) -0.0092(13) -0.054(2)
O2 0.224(12) 0.085(12) 0.134(8) -0.008(8) 0.042(8) 0.020(12)

loop_
_atom_type_symbol
_atom_type_description
_atom_type_scat_dispersion_real
_atom_type_scat_dispersion_imag
_atom_type_scat_source
C C 0.0033 0.0016 'International Tables Vol C Tables 4.2.6.8 and 6.1.1.4'
H H 0.0000 0.0000 'International Tables Vol C Tables 4.2.6.8 and 6.1.1.4'
N N 0.0061 0.0033 'International Tables Vol C Tables 4.2.6.8 and 6.1.1.4'
S S 0.1246 0.1234 'International Tables Vol C Tables 4.2.6.8 and 6.1.1.4'
Ru Ru -1.2594 0.8363 'International Tables Vol C Tables 4.2.6.8 and 6.1.1.4'
P P 0.1023 0.0942 'International Tables Vol C Tables 4.2.6.8 and 6.1.1.4'
F F 0.0171 0.0103 'International Tables Vol C Tables 4.2.6.8 and 6.1.1.4'
Cl Cl 0.1484 0.1585 'International Tables Vol C Tables 4.2.6.8 and 6.1.1.4'
O O 0.0106 0.0060 'International Tables Vol C Tables 4.2.6.8 and 6.1.1.4'

loop_
_geom_angle_atom_site_label_1
_geom_angle_atom_site_label_2
_geom_angle_atom_site_label_3
_geom_angle
N1 Ru1 C18 93.4(3)
N1 Ru1 C19 88.6(3)
C18 Ru1 C19 38.1(3)
N1 Ru1 C20 112.1(3)
C18 Ru1 C20 66.5(4)
C19 Ru1 C20 36.1(3)
N1 Ru1 C17 123.2(3)
C18 Ru1 C17 37.1(3)
C19 Ru1 C17 67.3(4)
C20 Ru1 C17 77.8(4)
N1 Ru1 C21 149.8(3)
C18 Ru1 C21 79.4(4)
C19 Ru1 C21 67.6(4)
C20 Ru1 C21 38.2(3)
C17 Ru1 C21 65.6(4)
N1 Ru1 C22 159.7(4)
C18 Ru1 C22 67.4(4)
C19 Ru1 C22 80.2(4)
C20 Ru1 C22 67.4(3)
C17 Ru1 C22 36.6(3)
C21 Ru1 C22 36.7(3)
N1 Ru1 S1 83.0(2)
C18 Ru1 S1 152.6(2)
C19 Ru1 S1 114.5(2)
C20 Ru1 S1 89.6(3)
C17 Ru1 S1 153.5(3)
C21 Ru1 S1 90.1(3)
C22 Ru1 S1 117.0(3)
N1 Ru1 S2 86.51(18)
C18 Ru1 S2 116.2(2)
C19 Ru1 S2 153.5(2)
C20 Ru1 S2 161.3(2)
C17 Ru1 S2 94.0(3)
C21 Ru1 S2 123.1(3)
C22 Ru1 S2 96.0(3)
S1 Ru1 S2 90.75(10)
C6 S1 C7 104.8(5)
C6 S1 Ru1 113.0(3)
C7 S1 Ru1 101.2(4)
C15 S2 C16 103.3(4)
C15 S2 Ru1 101.8(4)
C16 S2 Ru1 111.4(4)
C8 N1 C9 109.1(7)
C8 N1 Ru1 109.1(4)
C9 N1 Ru1 120.2(4)
C8 N1 H1A 105.9
C9 N1 H1A 105.9
Ru1 N1 H1A 105.9
C2 C1 C6 120.8(11)
C2 C1 H1 119.6
C6 C1 H1 119.6
C1 C2 C3 120.6(9)
C1 C2 H2 119.7
C3 C2 H2 119.7
C2 C3 C4 120.2(11)
C2 C3 H3 119.9
C4 C3 H3 119.9
C5 C4 C3 119.8(12)
C5 C4 H4 120.1
C3 C4 H4 120.1
C4 C5 C6 120.7(9)
C4 C5 H5 119.6
C6 C5 H5 119.6
C5 C6 C1 117.9(10)
C5 C6 S1 124.4(6)
C1 C6 S1 117.4(9)
C8 C7 S1 108.1(8)
C8 C7 H7A 110.1
S1 C7 H7A 110.1
C8 C7 H7B 110.1
S1 C7 H7B 110.1
H7A C7 H7B 108.4
C7 C8 N1 111.6(6)
C7 C8 H8A 109.3
N1 C8 H8A 109.3
C7 C8 H8B 109.3
N1 C8 H8B 109.3
H8A C8 H8B 108.0
C10 C9 N1 113.7(8)
C10 C9 H9A 108.8
N1 C9 H9A 108.8
C10 C9 H9B 108.8
N1 C9 H9B 108.8
H9A C9 H9B 107.7
C15 C10 C11 116.3(8)
C15 C10 C9 123.2(7)
C11 C10 C9 120.4(7)
C12 C11 C10 119.8(9)
C12 C11 H11 119.9
C10 C11 H11 120.1
C13 C12 C11 121.5(9)
C13 C12 H12 119.2
C11 C12 H12 119.2
C12 C13 C14 119.8(8)
C12 C13 H13 120.1
C14 C13 H13 120.1
C15 C14 C13 118.7(9)
C15 C14 H14 120.7
C13 C14 H14 120.7
C14 C15 C10 123.3(8)
C14 C15 S2 122.7(7)
C10 C15 S2 113.7(6)
S2 C16 H16A 109.5
S2 C16 H16B 109.5
H16A C16 H16B 109.5
S2 C16 H16C 109.5
H16A C16 H16C 109.5
H16B C16 H16C 109.5
C18 C17 C22 122.5(8)
C18 C17 Ru1 69.9(7)
C22 C17 Ru1 72.9(7)
C18 C17 H17 118.7
C22 C17 H17 118.7
Ru1 C17 H17 131.5
C17 C18 C19 119.5(8)
C17 C18 Ru1 73.0(8)
C19 C18 Ru1 71.1(7)
C17 C18 H18 120.2
C19 C18 H18 120.2
Ru1 C18 H18 127.7
C20 C19 C18 119.6(8)
C20 C19 Ru1 73.4(7)
C18 C19 Ru1 70.8(7)
C20 C19 H19 120.2
C18 C19 H19 120.2
Ru1 C19 H19 127.6
C19 C20 C21 121.2(7)
C19 C20 Ru1 70.5(6)
C21 C20 Ru1 71.8(5)
C19 C20 H20 119.4
C21 C20 H20 119.4
Ru1 C20 H20 131.1
C22 C21 C20 119.1(8)
C22 C21 Ru1 71.9(5)
C20 C21 Ru1 70.0(5)
C22 C21 H21 120.4
C20 C21 H21 120.4
Ru1 C21 H21 130.1
C17 C22 C21 118.0(8)
C17 C22 Ru1 70.5(6)
C21 C22 Ru1 71.3(5)
C17 C22 H22 121.0
C21 C22 H22 121.0
Ru1 C22 H22 129.5
F1 P1 F2 90.5(3)
F1 P1 F3 91.0(5)
F2 P1 F3 90.5(4)
F1 P1 F5 90.0(3)
F2 P1 F5 179.6(3)
F3 P1 F5 89.6(4)
F1 P1 F4 180.0(4)
F2 P1 F4 89.6(3)
F3 P1 F4 89.0(4)
F5 P1 F4 90.0(3)
F1 P1 F6 91.3(4)
F2 P1 F6 89.6(4)
F3 P1 F6 177.8(4)
F5 P1 F6 90.3(4)
F4 P1 F6 88.8(5)

loop_
_geom_bond_atom_site_label_1
_geom_bond_atom_site_label_2
_geom_bond_distance
Ru1 N1 2.135(5)
Ru1 C18 2.146(15)
Ru1 C19 2.149(12)
Ru1 C20 2.185(10)
Ru1 C17 2.186(13)
Ru1 C21 2.210(9)
Ru1 C22 2.218(9)
Ru1 S1 2.374(3)
Ru1 S2 2.379(2)
S1 C6 1.764(10)
S1 C7 1.809(8)
S2 C15 1.812(9)
S2 C16 1.821(8)
N1 C8 1.509(9)
N1 C9 1.512(10)
N1 H1A 0.9300
C1 C2 1.359(15)
C1 C6 1.404(10)
C1 H1 0.9500
C2 C3 1.367(17)
C2 H2 0.9500
C3 C4 1.379(12)
C3 H3 0.9500
C4 C5 1.375(14)
C4 H4 0.9500
C5 C6 1.393(15)
C5 H5 0.9500
C7 C8 1.504(15)
C7 H7A 0.9900
C7 H7B 0.9900
C8 H8A 0.9900
C8 H8B 0.9900
C9 C10 1.475(11)
C9 H9A 0.9900
C9 H9B 0.9900
C10 C15 1.390(10)
C10 C11 1.3999
C11 C12 1.388(12)
C11 H11 0.9500
C12 C13 1.351(12)
C12 H12 0.9500
C13 C14 1.384(13)
C13 H13 0.9500
C14 C15 1.361(11)
C14 H14 0.9500
C16 H16A 0.9800
C16 H16B 0.9800
C16 H16C 0.9800
C17 C18 1.379(11)
C17 C22 1.383(13)
C17 H17 0.9500
C18 C19 1.402(10)
C18 H18 0.9500
C19 C20 1.345(12)
C19 H19 0.9500
C20 C21 1.439(11)
C20 H20 0.9500
C21 C22 1.395(10)
C21 H21 0.9500
C22 H22 0.9500
P1 F1 1.560(5)
P1 F2 1.584(5)
P1 F3 1.586(10)
P1 F5 1.592(5)
P1 F4 1.593(5)
P1 F6 1.593(10)

loop_
_geom_torsion_atom_site_label_1
_geom_torsion_atom_site_label_2
_geom_torsion_atom_site_label_3
_geom_torsion_atom_site_label_4
_geom_torsion
N1 Ru1 S1 C6 -109.3(3)
C18 Ru1 S1 C6 166.7(6)
C19 Ru1 S1 C6 165.5(4)
C20 Ru1 S1 C6 138.4(4)
C17 Ru1 S1 C6 77.6(7)
C21 Ru1 S1 C6 100.2(4)
C22 Ru1 S1 C6 74.2(4)
S2 Ru1 S1 C6 -22.9(3)
N1 Ru1 S1 C7 2.2(4)
C18 Ru1 S1 C7 -81.7(6)
C19 Ru1 S1 C7 -83.0(4)
C20 Ru1 S1 C7 -110.0(4)
C17 Ru1 S1 C7 -170.8(7)
C21 Ru1 S1 C7 -148.2(4)
C22 Ru1 S1 C7 -174.3(5)
S2 Ru1 S1 C7 88.6(4)
N1 Ru1 S2 C15 -53.4(4)
C18 Ru1 S2 C15 38.7(4)
C19 Ru1 S2 C15 26.4(7)
C20 Ru1 S2 C15 132.6(10)
C17 Ru1 S2 C15 69.7(4)
C21 Ru1 S2 C15 133.1(5)
C22 Ru1 S2 C15 106.4(4)
S1 Ru1 S2 C15 -136.4(4)
N1 Ru1 S2 C16 -162.9(5)
C18 Ru1 S2 C16 -70.9(5)
C19 Ru1 S2 C16 -83.2(7)
C20 Ru1 S2 C16 23.1(10)
C17 Ru1 S2 C16 -39.8(5)
C21 Ru1 S2 C16 23.5(6)
C22 Ru1 S2 C16 -3.1(5)
S1 Ru1 S2 C16 114.1(4)
C18 Ru1 N1 C8 123.0(6)
C19 Ru1 N1 C8 85.2(7)
C20 Ru1 N1 C8 57.0(7)
C17 Ru1 N1 C8 146.6(7)
C21 Ru1 N1 C8 48.3(11)
C22 Ru1 N1 C8 141.3(9)
S1 Ru1 N1 C8 -29.7(6)
S2 Ru1 N1 C8 -120.9(6)
C18 Ru1 N1 C9 -110.1(7)
C19 Ru1 N1 C9 -147.9(7)
C20 Ru1 N1 C9 -176.0(7)
C17 Ru1 N1 C9 -86.4(8)
C21 Ru1 N1 C9 175.3(8)
C22 Ru1 N1 C9 -91.8(11)
S1 Ru1 N1 C9 97.2(7)
S2 Ru1 N1 C9 6.0(6)
C6 C1 C2 C3 2.2(13)
C1 C2 C3 C4 -0.6(14)
C2 C3 C4 C5 -1.3(13)
C3 C4 C5 C6 1.4(12)
C4 C5 C6 C1 0.2(12)
C4 C5 C6 S1 174.1(6)
C2 C1 C6 C5 -2.0(12)
C2 C1 C6 S1 -176.4(6)
C7 S1 C6 C5 17.9(8)
Ru1 S1 C6 C5 127.3(7)
C7 S1 C6 C1 -168.1(6)
Ru1 S1 C6 C1 -58.7(6)
C6 S1 C7 C8 142.9(6)
Ru1 S1 C7 C8 25.2(6)
S1 C7 C8 N1 -54.0(9)
C9 N1 C8 C7 -76.0(9)
Ru1 N1 C8 C7 57.0(9)
C8 N1 C9 C10 179.6(8)
Ru1 N1 C9 C10 52.6(10)
N1 C9 C10 C15 -65.9(15)
N1 C9 C10 C11 109.9(11)
C15 C10 C11 C12 -8.7(18)
C9 C10 C11 C12 175.2(11)
C10 C11 C12 C13 5(2)
C11 C12 C13 C14 -1(2)
C12 C13 C14 C15 2(2)
C13 C14 C15 C10 -6(2)
C13 C14 C15 S2 -178.7(10)
C11 C10 C15 C14 9.4(19)
C9 C10 C15 C14 -174.7(12)
C11 C10 C15 S2 -177.2(9)
C9 C10 C15 S2 -1.3(16)
C16 S2 C15 C14 -10.3(13)
Ru1 S2 C15 C14 -125.9(11)
C16 S2 C15 C10 176.3(10)
Ru1 S2 C15 C10 60.7(10)
N1 Ru1 C17 C18 -41.5(6)
C19 Ru1 C17 C18 30.6(5)
C20 Ru1 C17 C18 67.0(5)
C21 Ru1 C17 C18 105.3(6)
C22 Ru1 C17 C18 135.4(8)
S1 Ru1 C17 C18 130.3(6)
S2 Ru1 C17 C18 -130.0(5)
N1 Ru1 C17 C22 -176.9(5)
C18 Ru1 C17 C22 -135.4(8)
C19 Ru1 C17 C22 -104.8(6)
C20 Ru1 C17 C22 -68.4(6)
C21 Ru1 C17 C22 -30.1(5)
S1 Ru1 C17 C22 -5.1(11)
S2 Ru1 C17 C22 94.7(6)
C22 C17 C18 C19 -3(2)
Ru1 C17 C18 C19 -55.8(11)
C22 C17 C18 Ru1 52.8(13)
N1 Ru1 C18 C17 146.2(5)
C19 Ru1 C18 C17 -130.5(7)
C20 Ru1 C18 C17 -101.2(5)
C21 Ru1 C18 C17 -63.4(5)
C22 Ru1 C18 C17 -27.0(5)
S1 Ru1 C18 C17 -132.3(5)
S2 Ru1 C18 C17 58.5(5)
N1 Ru1 C18 C19 -83.3(5)
C20 Ru1 C18 C19 29.3(4)
C17 Ru1 C18 C19 130.5(7)
C21 Ru1 C18 C19 67.1(5)
C22 Ru1 C18 C19 103.5(5)
S1 Ru1 C18 C19 -1.9(8)
S2 Ru1 C18 C19 -171.1(4)
C17 C18 C19 C20 -0.2(19)
Ru1 C18 C19 C20 -56.9(11)
C17 C18 C19 Ru1 56.8(12)
N1 Ru1 C19 C20 -132.2(5)
C18 Ru1 C19 C20 130.5(8)
C17 Ru1 C19 C20 100.6(6)
C21 Ru1 C19 C20 28.8(5)
C22 Ru1 C19 C20 64.8(5)
S1 Ru1 C19 C20 -50.5(6)
S2 Ru1 C19 C20 148.6(5)
N1 Ru1 C19 C18 97.4(5)
C20 Ru1 C19 C18 -130.5(8)
C17 Ru1 C19 C18 -29.8(5)
C21 Ru1 C19 C18 -101.7(6)
C22 Ru1 C19 C18 -65.7(5)
S1 Ru1 C19 C18 179.1(4)
S2 Ru1 C19 C18 18.1(8)
C18 C19 C20 C21 2.6(18)
Ru1 C19 C20 C21 -53.0(10)
C18 C19 C20 Ru1 55.7(11)
N1 Ru1 C20 C19 53.1(6)
C18 Ru1 C20 C19 -30.8(5)
C17 Ru1 C20 C19 -68.1(6)
C21 Ru1 C20 C19 -134.0(9)
C22 Ru1 C20 C19 -105.0(6)
S1 Ru1 C20 C19 135.4(5)
S2 Ru1 C20 C19 -133.4(8)
N1 Ru1 C20 C21 -172.9(6)
C18 Ru1 C20 C21 103.2(7)
C19 Ru1 C20 C21 134.0(9)
C17 Ru1 C20 C21 65.9(7)
C22 Ru1 C20 C21 29.0(6)
S1 Ru1 C20 C21 -90.6(6)
S2 Ru1 C20 C21 0.6(13)
C19 C20 C21 C22 -2.1(18)
Ru1 C20 C21 C22 -54.5(9)
C19 C20 C21 Ru1 52.4(11)
N1 Ru1 C21 C22 144.6(8)
C18 Ru1 C21 C22 66.3(7)
C19 Ru1 C21 C22 104.2(7)
C20 Ru1 C21 C22 131.6(10)
C17 Ru1 C21 C22 30.0(7)
S1 Ru1 C21 C22 -139.2(6)
S2 Ru1 C21 C22 -48.2(7)
N1 Ru1 C21 C20 13.1(11)
C18 Ru1 C21 C20 -65.3(6)
C19 Ru1 C21 C20 -27.3(6)
C17 Ru1 C21 C20 -101.6(7)
C22 Ru1 C21 C20 -131.6(10)
S1 Ru1 C21 C20 89.3(6)
S2 Ru1 C21 C20 -179.8(5)
C18 C17 C22 C21 4(2)
Ru1 C17 C22 C21 55.0(10)
C18 C17 C22 Ru1 -51.5(12)
C20 C21 C22 C17 -1.0(17)
Ru1 C21 C22 C17 -54.6(10)
C20 C21 C22 Ru1 53.6(10)
N1 Ru1 C22 C17 7.5(12)
C18 Ru1 C22 C17 27.3(6)
C19 Ru1 C22 C17 64.8(7)
C20 Ru1 C22 C17 100.2(7)
C21 Ru1 C22 C17 130.3(10)
S1 Ru1 C22 C17 177.4(5)
S2 Ru1 C22 C17 -88.6(6)
N1 Ru1 C22 C21 -122.8(9)
C18 Ru1 C22 C21 -102.9(7)
C19 Ru1 C22 C21 -65.4(6)
C20 Ru1 C22 C21 -30.1(6)
C17 Ru1 C22 C21 -130.3(10)
S1 Ru1 C22 C21 47.2(7)
S2 Ru1 C22 C21 141.1(6)

loop_
_platon_squeeze_void_nr
_platon_squeeze_void_average_x
_platon_squeeze_void_average_y
_platon_squeeze_void_average_z
_platon_squeeze_void_volume
_platon_squeeze_void_count_electrons
1 0.384 0.161 0.639 38.4 9.9
2 0.616 0.839 0.361 38.4 10.0
